data_4315752
loop_
_publ_author_name
'Vilma R. Bojan'
'Eduardo J. Fern\'andez'
'Antonio Laguna'
'Jos\'e M. L\'opez-de-Luzuriaga'
'Miguel Monge'
'M. Elena Olmos'
'Raquel C. Puelles'
'Cristian Silvestru'

_publ_section_title
;
 Study of the Coordination Abilities of Stibine Ligands to Gold(I)
;
_journal_name_full 'Inorganic Chemistry'
_journal_page_first 5530
_journal_page_last 5541
_journal_paper_doi 10.1021/ic1003484
_journal_volume 49
_journal_year 2010
_chemical_formula_moiety 'C21 H21 Sb'
_chemical_formula_sum 'C21 H21 Sb'
_chemical_formula_weight 395.13
_chemical_name_systematic
; 
 ? 
;
_space_group_IT_number 19
_symmetry_cell_setting orthorhombic
_symmetry_space_group_name_Hall 'P 2ac 2ab'
_symmetry_space_group_name_H-M 'P 21 21 21'
_atom_sites_solution_hydrogens geom
_atom_sites_solution_primary direct
_atom_sites_solution_secondary difmap
_audit_creation_method SHELXL-97
_cell_angle_alpha 90.00
_cell_angle_beta 90.00
_cell_angle_gamma 90.00
_cell_formula_units_Z 4
_cell_length_a 11.845(6)
_cell_length_b 11.854(6)
_cell_length_c 12.943(6)
_cell_measurement_reflns_used 1846
_cell_measurement_temperature 297(2)
_cell_measurement_theta_max 18.98
_cell_measurement_theta_min 2.33
_cell_volume 1817.3(16)
_computing_cell_refinement 'Bruker SMART'
_computing_data_collection 'Bruker SMART'
_computing_data_reduction 'Bruker SAINT'
_computing_molecular_graphics 'Bruker SHELXTL'
_computing_publication_material 'Bruker SHELXTL'
_computing_structure_refinement 'Bruker SHELXTL'
_computing_structure_solution 'Bruker SHELXTL'
_diffrn_ambient_temperature 297(2)
_diffrn_measured_fraction_theta_full 0.999
_diffrn_measured_fraction_theta_max 0.999
_diffrn_measurement_device_type 'CCD area detector'
_diffrn_measurement_method 'phi and omega scans'
_diffrn_radiation_monochromator graphite
_diffrn_radiation_source 'fine-focus sealed tube'
_diffrn_radiation_type MoK\a
_diffrn_radiation_wavelength 0.71073
_diffrn_reflns_av_R_equivalents 0.0873
_diffrn_reflns_av_sigmaI/netI 0.0872
_diffrn_reflns_limit_h_max 14
_diffrn_reflns_limit_h_min -13
_diffrn_reflns_limit_k_max 14
_diffrn_reflns_limit_k_min -11
_diffrn_reflns_limit_l_max 15
_diffrn_reflns_limit_l_min -10
_diffrn_reflns_number 9493
_diffrn_reflns_theta_full 25.00
_diffrn_reflns_theta_max 25.00
_diffrn_reflns_theta_min 2.33
_exptl_absorpt_coefficient_mu 1.513
_exptl_absorpt_correction_T_max 0.658
_exptl_absorpt_correction_T_min 0.571
_exptl_absorpt_correction_type multi-scan
_exptl_absorpt_process_details 'Bruker, 2001.'
_exptl_crystal_colour colourless
_exptl_crystal_density_diffrn 1.444
_exptl_crystal_density_method 'not measured'
_exptl_crystal_description block
_exptl_crystal_F_000 792
_exptl_crystal_size_max 0.38
_exptl_crystal_size_mid 0.32
_exptl_crystal_size_min 0.28
_refine_diff_density_max 0.891
_refine_diff_density_min -1.516
_refine_diff_density_rms 0.106
_refine_ls_abs_structure_details 'Flack H D (1983), Acta Cryst. A39, 876-881'
_refine_ls_abs_structure_Flack 0.05(5)
_refine_ls_extinction_method none
_refine_ls_goodness_of_fit_ref 1.068
_refine_ls_hydrogen_treatment constr
_refine_ls_matrix_type full
_refine_ls_number_parameters 202
_refine_ls_number_reflns 3185
_refine_ls_number_restraints 0
_refine_ls_restrained_S_all 1.068
_refine_ls_R_factor_all 0.0606
_refine_ls_R_factor_gt 0.0538
_refine_ls_shift/su_max 0.001
_refine_ls_shift/su_mean 0.000
_refine_ls_structure_factor_coef Fsqd
_refine_ls_weighting_details 'calc w=1/[\s^2^(Fo^2^)+(0.0387P)^2^+0.6093P] where P=(Fo^2^+2Fc^2^)/3'
_refine_ls_weighting_scheme calc
_refine_ls_wR_factor_gt 0.1216
_refine_ls_wR_factor_ref 0.1252
_reflns_number_gt 2847
_reflns_number_total 3185
_reflns_threshold_expression >2sigma(I)
_cod_data_source_file ic1003484_si_002_2.cif
_cod_data_source_block 409r
_cod_depositor_comments
;
The following automatic conversions were performed:

'_symmetry_cell_setting' value 'Orthorhombic' changed to
'orthorhombic' according to the built-in table from CIF Core
dictionary named 'cif_core.dic' version 2.4.1 from 2010-06-29.

Automatic conversion script
Id: cif_fix_values 1646 2011-03-28 12:23:43Z adriana 
;
_cod_original_cell_volume 1817.4(16)
_cod_original_sg_symbol_H-M 'P 21 21 21 '
_cod_database_code 4315752

loop_
_symmetry_equiv_pos_as_xyz
'x, y, z'
'-x+1/2, -y, z+1/2'
'-x, y+1/2, -z+1/2'
'x+1/2, -y+1/2, -z'

loop_
_atom_site_label
_atom_site_type_symbol
_atom_site_fract_x
_atom_site_fract_y
_atom_site_fract_z
_atom_site_U_iso_or_equiv
_atom_site_adp_type
_atom_site_occupancy
_atom_site_symmetry_multiplicity
_atom_site_calc_flag
_atom_site_refinement_flags
_atom_site_disorder_assembly
_atom_site_disorder_group
C1 C 0.7682(6) 0.6188(6) 0.9565(5) 0.0364(16) Uani 1 1 d . . .
C2 C 0.6833(7) 0.6391(7) 0.8838(5) 0.0466(18) Uani 1 1 d . . .
C3 C 0.6040(7) 0.5568(7) 0.8620(5) 0.054(2) Uani 1 1 d . . .
H3 H 0.5480 0.5729 0.8138 0.064 Uiso 1 1 calc R . .
C4 C 0.6043(8) 0.4516(8) 0.9084(6) 0.058(2) Uani 1 1 d . . .
C5 C 0.6898(7) 0.4319(6) 0.9796(6) 0.0519(19) Uani 1 1 d . . .
H5 H 0.6928 0.3621 1.0123 0.062 Uiso 1 1 calc R . .
C6 C 0.7709(6) 0.5122(6) 1.0041(5) 0.0448(15) Uani 1 1 d . . .
C7 C 0.6769(7) 0.7494(7) 0.8251(6) 0.064(2) Uani 1 1 d . . .
H7A H 0.6242 0.7422 0.7692 0.097 Uiso 1 1 calc R . .
H7B H 0.7501 0.7678 0.7981 0.097 Uiso 1 1 calc R . .
H7C H 0.6524 0.8083 0.8708 0.097 Uiso 1 1 calc R . .
C8 C 0.8609(7) 0.4804(8) 1.0821(6) 0.066(3) Uani 1 1 d . . .
H8A H 0.8470 0.4054 1.1070 0.100 Uiso 1 1 calc R . .
H8B H 0.8588 0.5324 1.1389 0.100 Uiso 1 1 calc R . .
H8C H 0.9338 0.4834 1.0498 0.100 Uiso 1 1 calc R . .
C9 C 0.5225(9) 0.3617(9) 0.8793(7) 0.090(3) Uani 1 1 d . . .
H9A H 0.5467 0.3263 0.8164 0.135 Uiso 1 1 calc R . .
H9B H 0.4492 0.3945 0.8693 0.135 Uiso 1 1 calc R . .
H9C H 0.5188 0.3064 0.9334 0.135 Uiso 1 1 calc R . .
C10 C 0.7955(6) 0.8904(6) 1.0148(6) 0.0534(19) Uani 1 1 d . . .
C11 C 0.7317(9) 0.9060(8) 1.1015(7) 0.075(3) Uani 1 1 d . . .
H11 H 0.7301 0.8506 1.1523 0.091 Uiso 1 1 calc R . .
C12 C 0.6705(10) 1.0019(10) 1.1140(8) 0.093(4) Uani 1 1 d . . .
H12 H 0.6267 1.0102 1.1732 0.112 Uiso 1 1 calc R . .
C13 C 0.6714(10) 1.0840(9) 1.0446(10) 0.096(4) Uani 1 1 d . . .
H13 H 0.6299 1.1495 1.0555 0.115 Uiso 1 1 calc R . .
C14 C 0.7351(9) 1.0710(9) 0.9555(8) 0.085(3) Uani 1 1 d . . .
H14 H 0.7351 1.1267 0.9049 0.102 Uiso 1 1 calc R . .
C15 C 0.7973(8) 0.9758(8) 0.9431(7) 0.067(3) Uani 1 1 d . . .
H15 H 0.8423 0.9683 0.8846 0.080 Uiso 1 1 calc R . .
C16 C 0.9728(5) 0.7665(6) 0.8571(5) 0.0441(16) Uani 1 1 d . . .
C17 C 1.0473(6) 0.8537(7) 0.8449(6) 0.055(2) Uani 1 1 d . . .
H17 H 1.0564 0.9056 0.8982 0.066 Uiso 1 1 calc R . .
C18 C 1.1096(7) 0.8667(7) 0.7546(7) 0.063(2) Uani 1 1 d . . .
H18 H 1.1614 0.9251 0.7474 0.076 Uiso 1 1 calc R . .
C19 C 1.0921(7) 0.7895(8) 0.6754(6) 0.068(2) Uani 1 1 d . . .
H19 H 1.1308 0.7981 0.6134 0.081 Uiso 1 1 calc R . .
C20 C 1.0201(7) 0.7022(8) 0.6868(6) 0.064(2) Uani 1 1 d . . .
H20 H 1.0108 0.6508 0.6332 0.077 Uiso 1 1 calc R . .
C21 C 0.9591(6) 0.6885(6) 0.7791(5) 0.0494(18) Uani 1 1 d . . .
H21 H 0.9102 0.6278 0.7874 0.059 Uiso 1 1 calc R . .
Sb1 Sb 0.89432(4) 0.73820(4) 1.00593(3) 0.04802(19) Uani 1 1 d . . .

loop_
_atom_site_aniso_label
_atom_site_aniso_U_11
_atom_site_aniso_U_22
_atom_site_aniso_U_33
_atom_site_aniso_U_23
_atom_site_aniso_U_13
_atom_site_aniso_U_12
C1 0.032(4) 0.047(4) 0.030(3) -0.005(3) 0.002(3) -0.001(3)
C2 0.040(4) 0.061(5) 0.039(4) -0.002(3) 0.002(3) 0.012(4)
C3 0.044(5) 0.074(6) 0.042(4) -0.007(4) -0.004(4) 0.008(5)
C4 0.056(5) 0.070(6) 0.047(4) -0.022(4) 0.008(4) -0.010(5)
C5 0.066(5) 0.044(4) 0.046(4) 0.000(3) 0.020(4) -0.006(4)
C6 0.045(4) 0.056(4) 0.033(3) -0.005(4) 0.007(4) 0.004(3)
C7 0.053(5) 0.082(7) 0.059(4) 0.027(5) -0.017(3) 0.003(5)
C8 0.073(7) 0.062(6) 0.064(5) 0.017(5) -0.005(4) 0.006(4)
C9 0.096(8) 0.088(8) 0.086(7) -0.026(5) -0.010(6) -0.039(7)
C10 0.057(5) 0.044(4) 0.059(5) -0.008(4) 0.006(4) -0.009(3)
C11 0.101(8) 0.055(6) 0.070(6) -0.003(4) 0.031(5) -0.016(5)
C12 0.104(9) 0.083(9) 0.093(8) -0.018(7) 0.052(7) -0.009(8)
C13 0.081(8) 0.058(7) 0.150(11) -0.024(7) 0.060(7) -0.004(6)
C14 0.089(8) 0.055(6) 0.112(8) 0.017(5) 0.041(6) 0.004(6)
C15 0.061(6) 0.066(6) 0.073(6) 0.009(5) 0.034(5) 0.004(5)
C16 0.039(4) 0.042(4) 0.051(4) -0.002(3) 0.000(3) 0.000(4)
C17 0.041(5) 0.056(5) 0.069(5) -0.005(4) -0.004(4) 0.001(4)
C18 0.048(5) 0.060(5) 0.082(6) 0.025(4) 0.004(5) 0.002(5)
C19 0.061(6) 0.072(6) 0.070(5) 0.012(4) 0.021(5) 0.017(5)
C20 0.064(6) 0.072(6) 0.057(5) -0.003(4) 0.005(4) 0.002(5)
C21 0.039(4) 0.045(4) 0.064(5) -0.002(4) 0.007(3) 0.006(4)
Sb1 0.0532(3) 0.0489(3) 0.0419(3) -0.0004(2) -0.0089(2) -0.0058(2)

loop_
_atom_type_symbol
_atom_type_description
_atom_type_scat_dispersion_real
_atom_type_scat_dispersion_imag
_atom_type_scat_source
C C 0.0033 0.0016 'International Tables Vol C Tables 4.2.6.8 and 6.1.1.4'
H H 0.0000 0.0000 'International Tables Vol C Tables 4.2.6.8 and 6.1.1.4'
Sb Sb -0.5866 1.5461 'International Tables Vol C Tables 4.2.6.8 and 6.1.1.4'

loop_
_geom_angle_atom_site_label_1
_geom_angle_atom_site_label_2
_geom_angle_atom_site_label_3
_geom_angle
_geom_angle_site_symmetry_1
_geom_angle_site_symmetry_3
_geom_angle_publ_flag
C2 C1 C6 117.8(7) . . ?
C2 C1 Sb1 125.8(6) . . ?
C6 C1 Sb1 116.4(5) . . ?
C3 C2 C1 120.3(7) . . ?
C3 C2 C7 118.2(7) . . ?
C1 C2 C7 121.5(7) . . ?
C2 C3 C4 123.0(8) . . ?
C2 C3 H3 118.5 . . ?
C4 C3 H3 118.5 . . ?
C3 C4 C5 116.2(8) . . ?
C3 C4 C9 122.2(9) . . ?
C5 C4 C9 121.5(9) . . ?
C4 C5 C6 122.7(8) . . ?
C4 C5 H5 118.6 . . ?
C6 C5 H5 118.6 . . ?
C5 C6 C1 120.0(7) . . ?
C5 C6 C8 117.9(7) . . ?
C1 C6 C8 122.1(6) . . ?
C2 C7 H7A 109.5 . . ?
C2 C7 H7B 109.5 . . ?
H7A C7 H7B 109.5 . . ?
C2 C7 H7C 109.5 . . ?
H7A C7 H7C 109.5 . . ?
H7B C7 H7C 109.5 . . ?
C6 C8 H8A 109.5 . . ?
C6 C8 H8B 109.5 . . ?
H8A C8 H8B 109.5 . . ?
C6 C8 H8C 109.5 . . ?
H8A C8 H8C 109.5 . . ?
H8B C8 H8C 109.5 . . ?
C4 C9 H9A 109.5 . . ?
C4 C9 H9B 109.5 . . ?
H9A C9 H9B 109.5 . . ?
C4 C9 H9C 109.5 . . ?
H9A C9 H9C 109.5 . . ?
H9B C9 H9C 109.5 . . ?
C11 C10 C15 117.6(8) . . ?
C11 C10 Sb1 117.3(6) . . ?
C15 C10 Sb1 124.9(6) . . ?
C12 C11 C10 120.5(9) . . ?
C12 C11 H11 119.7 . . ?
C10 C11 H11 119.7 . . ?
C13 C12 C11 122.0(10) . . ?
C13 C12 H12 119.0 . . ?
C11 C12 H12 119.0 . . ?
C12 C13 C14 119.1(10) . . ?
C12 C13 H13 120.4 . . ?
C14 C13 H13 120.4 . . ?
C15 C14 C13 119.1(10) . . ?
C15 C14 H14 120.5 . . ?
C13 C14 H14 120.5 . . ?
C14 C15 C10 121.6(8) . . ?
C14 C15 H15 119.2 . . ?
C10 C15 H15 119.2 . . ?
C17 C16 C21 119.8(7) . . ?
C17 C16 Sb1 119.8(5) . . ?
C21 C16 Sb1 119.8(5) . . ?
C16 C17 C18 121.5(8) . . ?
C16 C17 H17 119.2 . . ?
C18 C17 H17 119.2 . . ?
C19 C18 C17 117.9(8) . . ?
C19 C18 H18 121.0 . . ?
C17 C18 H18 121.0 . . ?
C20 C19 C18 121.3(8) . . ?
C20 C19 H19 119.4 . . ?
C18 C19 H19 119.4 . . ?
C19 C20 C21 120.4(8) . . ?
C19 C20 H20 119.8 . . ?
C21 C20 H20 119.8 . . ?
C16 C21 C20 119.0(7) . . ?
C16 C21 H21 120.5 . . ?
C20 C21 H21 120.5 . . ?
C10 Sb1 C1 100.9(3) . . ?
C10 Sb1 C16 98.7(3) . . ?
C1 Sb1 C16 97.8(2) . . ?

loop_
_geom_bond_atom_site_label_1
_geom_bond_atom_site_label_2
_geom_bond_distance
_geom_bond_site_symmetry_2
_geom_bond_publ_flag
C1 C2 1.398(10) . ?
C1 C6 1.406(10) . ?
C1 Sb1 2.155(7) . ?
C2 C3 1.383(11) . ?
C2 C7 1.515(10) . ?
C3 C4 1.385(13) . ?
C3 H3 0.9300 . ?
C4 C5 1.389(12) . ?
C4 C9 1.488(11) . ?
C5 C6 1.389(10) . ?
C5 H5 0.9300 . ?
C6 C8 1.515(9) . ?
C7 H7A 0.9600 . ?
C7 H7B 0.9600 . ?
C7 H7C 0.9600 . ?
C8 H8A 0.9600 . ?
C8 H8B 0.9600 . ?
C8 H8C 0.9600 . ?
C9 H9A 0.9600 . ?
C9 H9B 0.9600 . ?
C9 H9C 0.9600 . ?
C10 C11 1.365(11) . ?
C10 C15 1.374(11) . ?
C10 Sb1 2.153(8) . ?
C11 C12 1.357(14) . ?
C11 H11 0.9300 . ?
C12 C13 1.325(15) . ?
C12 H12 0.9300 . ?
C13 C14 1.386(13) . ?
C13 H13 0.9300 . ?
C14 C15 1.357(13) . ?
C14 H14 0.9300 . ?
C15 H15 0.9300 . ?
C16 C17 1.369(10) . ?
C16 C21 1.379(10) . ?
C16 Sb1 2.165(6) . ?
C17 C18 1.391(11) . ?
C17 H17 0.9300 . ?
C18 C19 1.389(12) . ?
C18 H18 0.9300 . ?
C19 C20 1.349(13) . ?
C19 H19 0.9300 . ?
C20 C21 1.406(9) . ?
C20 H20 0.9300 . ?
C21 H21 0.9300 . ?

loop_
_cod_related_entry_id
_cod_related_entry_database
_cod_related_entry_code
1 ChemSpider 30660995
